data_7050802
_journal_name_full 'New Journal of Chemistry'
_journal_paper_doi 10.1039/b110975h
_journal_year 2002
_chemical_formula_moiety 'C33 H30 B2 Cl2 F4 N2 O2 '
_chemical_formula_sum 'C33 H30 B2 Cl2 F4 N2 O2'
_chemical_formula_weight 655.13
_chemical_melting_point 121.0(10)
_space_group_IT_number 2
_symmetry_cell_setting triclinic
_symmetry_Int_Tables_number 2
_symmetry_space_group_name_Hall '-P 1'
_symmetry_space_group_name_H-M 'P -1'
_cell_angle_alpha 91.52(2)
_cell_angle_beta 110.66(2)
_cell_angle_gamma 94.71(2)
_cell_formula_units_Z 2
_cell_length_a 9.669(3)
_cell_length_b 18.632(3)
_cell_length_c 9.416(2)
_cell_measurement_temperature 298.2
_cell_volume 1579.0(6)
_exptl_crystal_density_diffrn 1.378
_cod_depositor_comments
;
The following automatic conversions were performed:

'_chemical_melting_point' value '120-122' was changed to '121.0(10)'
- the average value was taken and precision was estimated.

Automatic conversion script
Id: cif_fix_values 1646 2011-03-28 12:23:43Z adriana 
;
_cod_original_formula_sum 'C33 H30 B2 Cl2 F4 N2 O2 '
_cod_database_code 7050802

loop_
_symmetry_equiv_pos_as_xyz
x,y,z
-x,-y,-z

loop_
_atom_site_label
_atom_site_type_symbol
_atom_site_fract_x
_atom_site_fract_y
_atom_site_fract_z
_atom_site_U_iso_or_equiv
_atom_site_adp_type
_atom_site_occupancy
_atom_site_calc_flag
_atom_site_refinement_flags
_atom_site_disorder_assembly
_atom_site_disorder_group
Cl(1) Cl -0.0072(3) 1.0560(2) 0.8263(5) 0.179(2) Uani 1.00 d . . .
Cl(2) Cl 0.2587(5) 1.0431(2) 0.7672(7) 0.246(2) Uani 1.00 d . . .
F(1) F 0.1150(3) 0.5937(2) -0.0497(3) 0.0556(9) Uani 1.00 d . . .
F(2) F 0.2499(4) 0.5224(1) 0.1286(4) 0.0585(9) Uani 1.00 d . . .
F(3) F 0.1684(3) 0.8359(2) -0.0293(3) 0.0597(10) Uani 1.00 d . . .
F(4) F 0.3579(4) 0.9099(1) 0.1341(3) 0.0579(10) Uani 1.00 d . . .
O(1) O 0.3517(3) 0.6382(2) 0.0971(3) 0.0349(8) Uani 1.00 d . . .
O(2) O 0.2937(3) 0.7935(2) 0.2016(3) 0.0378(9) Uani 1.00 d . . .
N(1) N 0.1571(4) 0.6228(2) 0.2139(4) 0.035(1) Uani 1.00 d . . .
N(2) N 0.4191(4) 0.8107(2) 0.0130(4) 0.038(1) Uani 1.00 d . . .
C(1) C 0.4605(5) 0.6608(2) 0.2392(5) 0.033(1) Uani 1.00 d . . .
C(2) C 0.3897(5) 0.6927(2) 0.3491(4) 0.031(1) Uani 1.00 d . . .
C(3) C 0.2316(5) 0.6691(2) 0.3233(5) 0.034(1) Uani 1.00 d . . .
C(4) C 0.5746(5) 0.6076(2) 0.2975(5) 0.034(1) Uani 1.00 d . . .
C(5) C 0.5907(6) 0.5550(3) 0.1998(5) 0.047(1) Uani 1.00 d . . .
C(6) C 0.6987(6) 0.5062(3) 0.2526(7) 0.053(2) Uani 1.00 d . . .
C(7) C 0.7916(6) 0.5103(3) 0.4023(7) 0.056(2) Uani 1.00 d . . .
C(8) C 0.7809(7) 0.5643(4) 0.4990(7) 0.068(2) Uani 1.00 d . . .
C(9) C 0.6728(6) 0.6136(3) 0.4464(6) 0.052(2) Uani 1.00 d . . .
C(10) C 0.1655(5) 0.7016(2) 0.4276(5) 0.036(1) Uani 1.00 d . . .
C(11) C 0.2027(6) 0.6777(3) 0.5760(6) 0.051(2) Uani 1.00 d . . .
C(12) C 0.1353(7) 0.7054(4) 0.6715(6) 0.069(2) Uani 1.00 d . . .
C(13) C 0.0381(7) 0.7573(4) 0.6226(7) 0.066(2) Uani 1.00 d . . .
C(14) C 0.0052(6) 0.7803(3) 0.4795(7) 0.061(2) Uani 1.00 d . . .
C(15) C 0.0681(6) 0.7527(3) 0.3815(6) 0.055(2) Uani 1.00 d . . .
C(16) C 0.0056(6) 0.5928(3) 0.1938(6) 0.052(2) Uani 1.00 d . . .
C(17) C 0.4239(5) 0.7712(2) 0.3091(5) 0.034(1) Uani 1.00 d . . .
C(18) C 0.5251(5) 0.7406(2) 0.2296(5) 0.030(1) Uani 1.00 d . . .
C(19) C 0.5108(5) 0.7649(2) 0.0755(5) 0.034(1) Uani 1.00 d . . .
C(20) C 0.6096(5) 0.7348(3) 0.0024(5) 0.040(1) Uani 1.00 d . . .
C(21) C 0.7497(6) 0.7706(3) 0.0286(6) 0.055(2) Uani 1.00 d . . .
C(22) C 0.8398(6) 0.7415(4) -0.0415(7) 0.073(2) Uani 1.00 d . . .
C(23) C 0.7934(7) 0.6815(4) -0.1356(6) 0.061(2) Uani 1.00 d . . .
C(24) C 0.6545(7) 0.6476(3) -0.1623(6) 0.061(2) Uani 1.00 d . . .
C(25) C 0.5632(6) 0.6736(3) -0.0935(6) 0.046(1) Uani 1.00 d . . .
C(26) C 0.4966(5) 0.8261(2) 0.4430(5) 0.038(1) Uani 1.00 d . . .
C(27) C 0.6416(6) 0.8228(3) 0.5431(6) 0.054(2) Uani 1.00 d . . .
C(28) C 0.7074(7) 0.8734(3) 0.6634(6) 0.064(2) Uani 1.00 d . . .
C(29) C 0.6269(9) 0.9277(3) 0.6870(7) 0.068(2) Uani 1.00 d . . .
C(30) C 0.4844(9) 0.9302(3) 0.5934(7) 0.062(2) Uani 1.00 d . . .
C(31) C 0.4159(6) 0.8799(3) 0.4703(6) 0.050(2) Uani 1.00 d . . .
C(32) C 0.4142(6) 0.8418(3) -0.1311(6) 0.053(2) Uani 1.00 d . . .
C(33) C 0.112(1) 0.9962(5) 0.801(2) 0.190(6) Uani 1.00 d . . .
B(1) B 0.2247(6) 0.5933(3) 0.0920(6) 0.038(1) Uani 1.00 d . . .
B(2) B 0.3048(6) 0.8393(3) 0.0869(6) 0.041(2) Uani 1.00 d . . .
H(1) H 0.4496 0.6859 0.4512 0.0382 Uiso 1.00 calc . . .
H(2) H 0.5280 0.5514 0.0962 0.0561 Uiso 1.00 calc . . .
H(3) H 0.7078 0.4704 0.1843 0.0654 Uiso 1.00 calc . . .
H(4) H 0.8623 0.4768 0.4386 0.0692 Uiso 1.00 calc . . .
H(5) H 0.8455 0.5688 0.6026 0.0813 Uiso 1.00 calc . . .
H(6) H 0.6667 0.6508 0.5142 0.0638 Uiso 1.00 calc . . .
H(7) H 0.2724 0.6433 0.6104 0.0627 Uiso 1.00 calc . . .
H(8) H 0.1574 0.6887 0.7707 0.0831 Uiso 1.00 calc . . .
H(9) H -0.0072 0.7762 0.6882 0.0798 Uiso 1.00 calc . . .
H(10) H -0.0625 0.8161 0.4467 0.0750 Uiso 1.00 calc . . .
H(11) H 0.0441 0.7694 0.2821 0.0672 Uiso 1.00 calc . . .
H(12) H -0.0570 0.6302 0.1807 0.0640 Uiso 1.00 calc . . .
H(13) H -0.0310 0.5598 0.1063 0.0640 Uiso 1.00 calc . . .
H(14) H 0.0072 0.5674 0.2808 0.0640 Uiso 1.00 calc . . .
H(15) H 0.6261 0.7481 0.2954 0.0365 Uiso 1.00 calc . . .
H(16) H 0.7830 0.8131 0.0934 0.0672 Uiso 1.00 calc . . .
H(17) H 0.9370 0.7651 -0.0220 0.0864 Uiso 1.00 calc . . .
H(18) H 0.8550 0.6632 -0.1838 0.0746 Uiso 1.00 calc . . .
H(19) H 0.6217 0.6051 -0.2286 0.0740 Uiso 1.00 calc . . .
H(20) H 0.4676 0.6492 -0.1120 0.0567 Uiso 1.00 calc . . .
H(21) H 0.6958 0.7847 0.5296 0.0655 Uiso 1.00 calc . . .
H(22) H 0.8062 0.8716 0.7287 0.0771 Uiso 1.00 calc . . .
H(23) H 0.6722 0.9624 0.7690 0.0817 Uiso 1.00 calc . . .
H(24) H 0.4297 0.9671 0.6120 0.0751 Uiso 1.00 calc . . .
H(25) H 0.3161 0.8827 0.4070 0.0611 Uiso 1.00 calc . . .
H(26) H 0.5072 0.8676 -0.1176 0.0654 Uiso 1.00 calc . . .
H(27) H 0.3921 0.8047 -0.2084 0.0654 Uiso 1.00 calc . . .
H(28) H 0.3387 0.8744 -0.1601 0.0654 Uiso 1.00 calc . . .

loop_
_atom_site_aniso_label
_atom_site_aniso_U_11
_atom_site_aniso_U_22
_atom_site_aniso_U_33
_atom_site_aniso_U_12
_atom_site_aniso_U_13
_atom_site_aniso_U_23
Cl(1) 0.109(2) 0.127(2) 0.322(5) 0.016(2) 0.100(3) 0.037(3)
Cl(2) 0.249(5) 0.144(3) 0.456(7) 0.028(3) 0.267(5) -0.022(4)
F(1) 0.045(2) 0.076(2) 0.041(1) -0.002(2) 0.012(1) -0.011(1)
F(2) 0.063(2) 0.035(2) 0.083(2) 0.003(1) 0.034(2) -0.002(1)
F(3) 0.047(2) 0.084(2) 0.053(2) 0.025(2) 0.019(2) 0.016(2)
F(4) 0.084(2) 0.035(2) 0.070(2) 0.013(2) 0.043(2) 0.007(1)
O(1) 0.033(2) 0.042(2) 0.030(1) 0.002(1) 0.013(1) -0.005(1)
O(2) 0.035(2) 0.042(2) 0.042(2) 0.011(1) 0.018(1) 0.004(1)
N(1) 0.033(2) 0.034(2) 0.040(2) 0.001(2) 0.016(2) 0.001(2)
N(2) 0.040(2) 0.036(2) 0.043(2) 0.006(2) 0.021(2) 0.008(2)
C(1) 0.036(3) 0.036(2) 0.030(2) 0.004(2) 0.015(2) -0.003(2)
C(2) 0.033(2) 0.034(2) 0.029(2) 0.005(2) 0.017(2) -0.001(2)
C(3) 0.037(3) 0.037(2) 0.031(2) 0.004(2) 0.016(2) 0.006(2)
C(4) 0.037(3) 0.029(2) 0.039(2) 0.006(2) 0.018(2) 0.002(2)
C(5) 0.043(3) 0.053(3) 0.045(3) 0.011(2) 0.017(2) -0.005(2)
C(6) 0.048(3) 0.043(3) 0.072(4) 0.014(3) 0.025(3) -0.010(3)
C(7) 0.048(3) 0.038(3) 0.082(4) 0.015(2) 0.021(3) 0.006(3)
C(8) 0.057(4) 0.086(4) 0.053(3) 0.029(3) 0.005(3) 0.002(3)
C(9) 0.063(4) 0.048(3) 0.045(3) 0.022(3) 0.016(3) -0.002(2)
C(10) 0.033(2) 0.043(3) 0.037(2) -0.003(2) 0.020(2) -0.002(2)
C(11) 0.064(4) 0.053(3) 0.044(3) 0.008(3) 0.027(3) 0.008(2)
C(12) 0.071(4) 0.107(5) 0.033(3) 0.004(4) 0.027(3) -0.004(3)
C(13) 0.052(4) 0.094(5) 0.060(4) 0.003(3) 0.035(3) -0.020(3)
C(14) 0.049(3) 0.078(4) 0.066(4) 0.025(3) 0.028(3) 0.000(3)
C(15) 0.053(3) 0.072(4) 0.048(3) 0.020(3) 0.026(3) 0.008(3)
C(16) 0.045(3) 0.055(3) 0.059(3) -0.009(3) 0.026(3) -0.003(3)
C(17) 0.034(2) 0.032(2) 0.043(2) 0.005(2) 0.022(2) 0.001(2)
C(18) 0.029(2) 0.028(2) 0.035(2) 0.003(2) 0.016(2) 0.000(2)
C(19) 0.036(3) 0.035(2) 0.037(2) 0.001(2) 0.020(2) 0.000(2)
C(20) 0.042(3) 0.048(3) 0.037(2) 0.010(2) 0.022(2) 0.008(2)
C(21) 0.043(3) 0.072(4) 0.052(3) -0.002(3) 0.024(3) -0.008(3)
C(22) 0.034(3) 0.133(6) 0.061(4) 0.010(4) 0.028(3) 0.003(4)
C(23) 0.064(4) 0.083(4) 0.053(3) 0.031(4) 0.035(3) 0.007(3)
C(24) 0.084(5) 0.059(3) 0.055(3) 0.020(3) 0.042(3) -0.002(3)
C(25) 0.050(3) 0.046(3) 0.051(3) 0.005(2) 0.029(3) 0.001(2)
C(26) 0.048(3) 0.034(2) 0.038(2) 0.000(2) 0.025(2) -0.002(2)
C(27) 0.054(3) 0.055(3) 0.054(3) 0.001(3) 0.024(3) -0.015(3)
C(28) 0.064(4) 0.067(4) 0.057(3) -0.015(3) 0.025(3) -0.019(3)
C(29) 0.109(6) 0.053(3) 0.051(3) -0.020(4) 0.047(4) -0.019(3)
C(30) 0.105(5) 0.039(3) 0.057(3) 0.017(3) 0.047(4) 0.001(2)
C(31) 0.069(4) 0.043(3) 0.051(3) 0.015(3) 0.036(3) 0.003(2)
C(32) 0.064(4) 0.058(3) 0.054(3) 0.021(3) 0.036(3) 0.025(3)
C(33) 0.15(1) 0.077(6) 0.39(2) 0.034(7) 0.14(1) 0.064(9)
B(1) 0.041(3) 0.035(3) 0.036(3) 0.000(2) 0.013(2) -0.003(2)
B(2) 0.040(3) 0.045(3) 0.043(3) 0.015(3) 0.020(3) 0.006(2)

loop_
_geom_bond_atom_site_label_1
_geom_bond_atom_site_label_2
_geom_bond_distance
_geom_bond_site_symmetry_1
_geom_bond_site_symmetry_2
_geom_bond_publ_flag
Cl(1) C(33) 1.74(1) . . yes
Cl(2) C(33) 1.73(1) . . yes
F(1) B(1) 1.381(6) . . yes
F(2) B(1) 1.394(6) . . yes
F(3) B(2) 1.380(6) . . yes
F(4) B(2) 1.375(6) . . yes
O(1) C(1) 1.406(5) . . yes
O(1) B(1) 1.413(6) . . yes
O(2) C(17) 1.412(5) . . yes
O(2) B(2) 1.422(6) . . yes
N(1) C(3) 1.286(5) . . yes
N(1) C(16) 1.469(6) . . yes
N(1) B(1) 1.612(6) . . yes
N(2) C(19) 1.282(6) . . yes
N(2) C(32) 1.477(6) . . yes
N(2) B(2) 1.615(6) . . yes
C(1) C(2) 1.558(6) . . yes
C(1) C(4) 1.510(6) . . yes
C(1) C(18) 1.582(6) . . yes
C(2) C(3) 1.487(6) . . yes
C(2) C(17) 1.567(6) . . yes
C(2) H(1) 0.949 . . no
C(3) C(10) 1.487(6) . . yes
C(4) C(5) 1.381(6) . . yes
C(4) C(9) 1.383(7) . . yes
C(5) C(6) 1.406(7) . . yes
C(5) H(2) 0.947 . . no
C(6) C(7) 1.375(8) . . yes
C(6) H(3) 0.945 . . no
C(7) C(8) 1.374(8) . . yes
C(7) H(4) 0.944 . . no
C(8) C(9) 1.414(8) . . yes
C(8) H(5) 0.952 . . no
C(9) H(6) 0.950 . . no
C(10) C(11) 1.409(6) . . yes
C(10) C(15) 1.365(7) . . yes
C(11) C(12) 1.394(8) . . yes
C(11) H(7) 0.947 . . no
C(12) C(13) 1.378(9) . . yes
C(12) H(8) 0.949 . . no
C(13) C(14) 1.361(8) . . yes
C(13) H(9) 0.950 . . no
C(14) C(15) 1.382(7) . . yes
C(14) H(10) 0.953 . . no
C(15) H(11) 0.949 . . no
C(16) H(12) 0.943 . . no
C(16) H(13) 0.956 . . no
C(16) H(14) 0.952 . . no
C(17) C(18) 1.558(6) . . yes
C(17) C(26) 1.523(6) . . yes
C(18) C(19) 1.495(6) . . yes
C(18) H(15) 0.950 . . no
C(19) C(20) 1.493(6) . . yes
C(20) C(21) 1.396(7) . . yes
C(20) C(25) 1.376(7) . . yes
C(21) C(22) 1.398(8) . . yes
C(21) H(16) 0.946 . . no
C(22) C(23) 1.348(9) . . yes
C(22) H(17) 0.958 . . no
C(23) C(24) 1.371(9) . . yes
C(23) H(18) 0.946 . . no
C(24) C(25) 1.375(7) . . yes
C(24) H(19) 0.954 . . no
C(25) H(20) 0.952 . . no
C(26) C(27) 1.395(7) . . yes
C(26) C(31) 1.392(7) . . yes
C(27) C(28) 1.383(7) . . yes
C(27) H(21) 0.946 . . no
C(28) C(29) 1.386(9) . . yes
C(28) H(22) 0.940 . . no
C(29) C(30) 1.354(10) . . yes
C(29) H(23) 0.946 . . no
C(30) C(31) 1.400(8) . . yes
C(30) H(24) 0.950 . . no
C(31) H(25) 0.945 . . no
C(32) H(26) 0.949 . . no
C(32) H(27) 0.945 . . no
C(32) H(28) 0.958 . . no
